data_1567054
loop_
_publ_author_name
'Bischof, Tobias'
'Guo, Xueying'
'Krummenacher, Ivo'
'Be\&sler, Lukas'
'Lin, Zhenyang'
'Finze, Maik'
'Braunschweig, Holger'

_publ_section_title
;
 Alkene insertion reactivity of a o-carboranyl-substituted 9-borafluorene
;
_journal_name_full 'Chemical Science'
_journal_paper_doi 10.1039/D2SC02750J
_journal_year 2022
_chemical_absolute_configuration unk
_chemical_formula_moiety 'C23 H28 B11 Br'
_chemical_formula_sum 'C23 H28 B11 Br'
_chemical_formula_weight 503.27
_space_group_crystal_system orthorhombic
_space_group_IT_number 19
_space_group_name_Hall 'P 2ac 2ab'
_space_group_name_H-M_alt 'P 21 21 21'
_atom_sites_solution_hydrogens geom
_atom_sites_solution_primary dual
_atom_sites_solution_secondary difmap
_audit_creation_method SHELXL-2018/3
_audit_update_record
;
2022-05-12 deposited with the CCDC.	2022-06-02 downloaded from the CCDC.
;
_cell_angle_alpha 90
_cell_angle_beta 90
_cell_angle_gamma 90
_cell_formula_units_Z 4
_cell_length_a 8.93950(10)
_cell_length_b 9.82380(10)
_cell_length_c 29.8355(3)
_cell_measurement_reflns_used 13077
_cell_measurement_temperature 100(2)
_cell_measurement_theta_max 78.7750
_cell_measurement_theta_min 2.9750
_cell_volume 2620.15(5)
_computing_cell_refinement 'CrysAlisPro 1.171.40.45a (Rigaku OD, 2019)'
_computing_data_collection 'CrysAlisPro 1.171.40.45a (Rigaku OD, 2019)'
_computing_data_reduction 'CrysAlisPro 1.171.40.45a (Rigaku OD, 2019)'
_computing_molecular_graphics 'SHELXL-2018/3 (Sheldrick, 2018)'
_computing_publication_material 'SHELXL-2018/3 (Sheldrick, 2018)'
_computing_structure_refinement 'SHELXL-2018/3 (Sheldrick, 2018)'
_computing_structure_solution 'SHELXT 2014/5 (Sheldrick, 2014)'
_diffrn_ambient_temperature 100(2)
_diffrn_measured_fraction_theta_full 1.000
_diffrn_measured_fraction_theta_max 1.000
_diffrn_measurement_device_type 'XtaLAB Synergy, Dualflex, HyPix'
_diffrn_measurement_method '\w scans'
_diffrn_radiation_type CuK\a
_diffrn_radiation_wavelength 1.54184
_diffrn_reflns_av_R_equivalents 0.0534
_diffrn_reflns_av_unetI/netI 0.0493
_diffrn_reflns_Laue_measured_fraction_full 1.000
_diffrn_reflns_Laue_measured_fraction_max 1.000
_diffrn_reflns_limit_h_max 10
_diffrn_reflns_limit_h_min -11
_diffrn_reflns_limit_k_max 11
_diffrn_reflns_limit_k_min -12
_diffrn_reflns_limit_l_max 36
_diffrn_reflns_limit_l_min -28
_diffrn_reflns_number 18877
_diffrn_reflns_point_group_measured_fraction_full 1.000
_diffrn_reflns_point_group_measured_fraction_max 1.000
_diffrn_reflns_theta_full 72.000
_diffrn_reflns_theta_max 72.122
_diffrn_reflns_theta_min 2.962
_diffrn_source 'micro-focus sealed X-ray tube'
_exptl_absorpt_coefficient_mu 2.190
_exptl_absorpt_correction_T_max 1.000
_exptl_absorpt_correction_T_min 0.576
_exptl_absorpt_correction_type gaussian
_exptl_absorpt_process_details sadabs
_exptl_crystal_colour colourless
_exptl_crystal_density_diffrn 1.276
_exptl_crystal_description plate
_exptl_crystal_F_000 1024
_exptl_crystal_size_max 0.310
_exptl_crystal_size_mid 0.190
_exptl_crystal_size_min 0.050
_refine_diff_density_max 0.973
_refine_diff_density_min -0.400
_refine_diff_density_rms 0.063
_refine_ls_abs_structure_details
;
 Refined as an inversion twin.
;
_refine_ls_abs_structure_Flack 0.34(2)
_refine_ls_extinction_method none
_refine_ls_goodness_of_fit_ref 1.046
_refine_ls_hydrogen_treatment constr
_refine_ls_matrix_type full
_refine_ls_number_parameters 318
_refine_ls_number_reflns 5155
_refine_ls_number_restraints 0
_refine_ls_restrained_S_all 1.046
_refine_ls_R_factor_all 0.0376
_refine_ls_R_factor_gt 0.0363
_refine_ls_shift/su_max 0.001
_refine_ls_shift/su_mean 0.000
_refine_ls_structure_factor_coef Fsqd
_refine_ls_weighting_details 'w=1/[\s^2^(Fo^2^)+(0.0405P)^2^+1.5101P] where P=(Fo^2^+2Fc^2^)/3'
_refine_ls_weighting_scheme calc
_refine_ls_wR_factor_gt 0.0891
_refine_ls_wR_factor_ref 0.0899
_reflns_Friedel_coverage 0.747
_reflns_Friedel_fraction_full 1.000
_reflns_Friedel_fraction_max 1.000
_reflns_number_gt 4989
_reflns_number_total 5155
_reflns_threshold_expression 'I > 2\s(I)'
_cod_data_source_file d2sc02750j2.cif
_cod_data_source_block 5
_cod_database_code 1567054
_shelx_shelxl_version_number 2018/3
_shelx_space_group_comment
;
The symmetry employed for this shelxl refinement is uniquely defined
by the following loop, which should always be used as a source of
symmetry information in preference to the above space-group names.
They are only intended as comments.
;
_shelx_estimated_absorpt_t_min 0.550
_shelx_estimated_absorpt_t_max 0.898

loop_
_space_group_symop_operation_xyz
'x, y, z'
'-x+1/2, -y, z+1/2'
'-x, y+1/2, -z+1/2'
'x+1/2, -y+1/2, -z'

loop_
_atom_site_label
_atom_site_type_symbol
_atom_site_fract_x
_atom_site_fract_y
_atom_site_fract_z
_atom_site_U_iso_or_equiv
_atom_site_adp_type
_atom_site_occupancy
_atom_site_site_symmetry_order
_atom_site_calc_flag
_atom_site_refinement_flags_posn
_atom_site_refinement_flags_adp
_atom_site_refinement_flags_occupancy
_atom_site_disorder_assembly
_atom_site_disorder_group
Br01 Br 0.71865(5) 1.02781(4) 0.44236(2) 0.02672(13) Uani 1 1 d . . . . .
B1 B 0.2760(5) 0.2932(4) 0.37233(12) 0.0201(7) Uani 1 1 d . . . . .
C002 C 0.5621(4) 0.8306(4) 0.39118(12) 0.0210(7) Uani 1 1 d . . . . .
H002 H 0.604650 0.876422 0.366213 0.025 Uiso 1 1 calc R U . . .
C003 C -0.1634(5) 0.5875(5) 0.41329(14) 0.0293(8) Uani 1 1 d . . . . .
H003 H -0.268562 0.601102 0.412524 0.035 Uiso 1 1 calc R U . . .
C004 C 0.0489(4) 0.4390(4) 0.42696(11) 0.0202(7) Uani 1 1 d . . . . .
C005 C 0.5891(4) 0.8758(4) 0.43403(12) 0.0207(7) Uani 1 1 d . . . . .
C006 C 0.1030(4) 0.3022(4) 0.44127(13) 0.0199(7) Uani 1 1 d . . . . .
C007 C 0.4082(4) 0.6485(4) 0.42118(12) 0.0187(7) Uani 1 1 d . . . . .
C008 C 0.5253(4) 0.8131(4) 0.47104(12) 0.0219(7) Uani 1 1 d . . . . .
H008 H 0.542959 0.846851 0.500407 0.026 Uiso 1 1 calc R U . . .
C009 C 0.1468(4) 0.5457(4) 0.41546(11) 0.0191(7) Uani 1 1 d . . . . .
C00A C 0.4716(4) 0.7169(4) 0.38483(12) 0.0205(7) Uani 1 1 d . . . . .
H00A H 0.452605 0.685314 0.355273 0.025 Uiso 1 1 calc R U . . .
C00B C -0.1054(4) 0.4630(5) 0.42583(12) 0.0248(7) Uani 1 1 d . . . . .
H00B H -0.171979 0.391684 0.433910 0.030 Uiso 1 1 calc R U . . .
C00C C -0.0669(5) 0.6930(4) 0.40177(14) 0.0287(8) Uani 1 1 d . . . . .
H00C H -0.105704 0.779206 0.393232 0.034 Uiso 1 1 calc R U . . .
C00D C 0.3142(3) 0.5211(4) 0.41593(10) 0.0179(7) Uani 1 1 d . . . . .
H00D H 0.335240 0.463085 0.442754 0.021 Uiso 1 1 calc R U . . .
C00E C 0.0870(4) 0.6711(4) 0.40287(12) 0.0230(7) Uani 1 1 d . . . . .
H00E H 0.152687 0.743112 0.394876 0.028 Uiso 1 1 calc R U . . .
C00F C 0.0439(4) 0.2428(4) 0.47987(12) 0.0225(7) Uani 1 1 d . . . . .
H00F H -0.030520 0.289876 0.496481 0.027 Uiso 1 1 calc R U . . .
C00G C 0.2086(4) 0.2286(4) 0.41543(11) 0.0195(7) Uani 1 1 d . . . . .
C00I C 0.1983(4) 0.0441(4) 0.46998(12) 0.0245(7) Uani 1 1 d . . . . .
H00I H 0.232684 -0.041950 0.480216 0.029 Uiso 1 1 calc R U . . .
C00J C 0.3548(4) 0.4348(4) 0.37455(12) 0.0206(7) Uani 1 1 d . . . . .
H00G H 0.464378 0.420328 0.374263 0.025 Uiso 1 1 calc R U . . .
H00H H 0.328513 0.486882 0.347264 0.025 Uiso 1 1 calc R U . . .
C00K C 0.0921(4) 0.1165(4) 0.49431(13) 0.0249(8) Uani 1 1 d . . . . .
H00K H 0.052266 0.078860 0.521100 0.030 Uiso 1 1 calc R U . . .
C00L C 0.4347(4) 0.6998(4) 0.46419(12) 0.0218(7) Uani 1 1 d . . . . .
H00L H 0.389932 0.656261 0.489261 0.026 Uiso 1 1 calc R U . . .
C00M C 0.2532(4) 0.0997(4) 0.43052(11) 0.0216(7) Uani 1 1 d . . . . .
H00M H 0.323033 0.049015 0.413257 0.026 Uiso 1 1 calc R U . . .
C1_1 C 0.2732(5) 0.2146(4) 0.32515(11) 0.0231(7) Uani 1 1 d . . . . .
C2_1 C 0.1124(6) 0.1823(5) 0.29939(16) 0.0396(11) Uani 1 1 d . . . . .
C3_1 C -0.0308(6) 0.2264(7) 0.3218(2) 0.0567(16) Uani 1 1 d . . . . .
H3A_1 H -0.113679 0.219676 0.300447 0.085 Uiso 1 1 calc R U . . .
H3B_1 H -0.020958 0.320787 0.332021 0.085 Uiso 1 1 calc R U . . .
H3C_1 H -0.050816 0.167308 0.347617 0.085 Uiso 1 1 calc R U . . .
B4_1 B 0.4112(6) 0.2517(5) 0.28663(14) 0.0315(10) Uani 1 1 d . . . . .
H4_1 H 0.506170 0.323664 0.292739 0.038 Uiso 1 1 calc R U . . .
B5_1 B 0.4008(6) 0.0907(5) 0.31357(15) 0.0270(9) Uani 1 1 d . . . . .
H5_1 H 0.489567 0.057339 0.337686 0.032 Uiso 1 1 calc R U . . .
B6_1 B 0.2106(6) 0.0478(5) 0.32211(15) 0.0326(10) Uani 1 1 d . . . . .
H6_1 H 0.172188 -0.013351 0.351622 0.039 Uiso 1 1 calc R U . . .
B7_1 B 0.1246(7) 0.0346(7) 0.26891(19) 0.0471(13) Uani 1 1 d . . . . .
H7_1 H 0.028033 -0.035864 0.263096 0.056 Uiso 1 1 calc R U . . .
B8_1 B 0.1353(9) 0.1959(7) 0.2420(2) 0.0551(18) Uani 1 1 d . . . . .
H8_1 H 0.046234 0.231634 0.218359 0.066 Uiso 1 1 calc R U . . .
B9_1 B 0.3233(9) 0.2367(6) 0.23341(16) 0.0464(16) Uani 1 1 d . . . . .
H9_1 H 0.359920 0.299218 0.203992 0.056 Uiso 1 1 calc R U . . .
B10_1 B 0.4332(7) 0.0996(6) 0.25461(16) 0.0399(13) Uani 1 1 d . . . . .
H10_1 H 0.543097 0.070744 0.239272 0.048 Uiso 1 1 calc R U . . .
B11_1 B 0.3085(7) -0.0255(6) 0.27699(15) 0.0376(12) Uani 1 1 d . . . . .
H11_1 H 0.335816 -0.136762 0.276500 0.045 Uiso 1 1 calc R U . . .
B12_1 B 0.2621(9) 0.0653(5) 0.22728(16) 0.0495(16) Uani 1 1 d . . . . .
H12_1 H 0.258600 0.013759 0.193818 0.059 Uiso 1 1 calc R U . . .
B3_1 B 0.2259(8) 0.3101(5) 0.27906(15) 0.0383(12) Uani 1 1 d . . . . .
H3_1 H 0.196930 0.420865 0.280639 0.046 Uiso 1 1 calc R U . . .

loop_
_atom_site_aniso_label
_atom_site_aniso_U_11
_atom_site_aniso_U_22
_atom_site_aniso_U_33
_atom_site_aniso_U_23
_atom_site_aniso_U_13
_atom_site_aniso_U_12
Br01 0.0289(2) 0.02027(19) 0.03099(19) -0.00325(15) -0.00079(15) -0.00491(16)
B1 0.0170(17) 0.0190(19) 0.0243(17) -0.0008(14) -0.0022(16) 0.0045(17)
C002 0.0177(17) 0.0213(18) 0.0240(17) 0.0040(13) 0.0010(13) 0.0056(14)
C003 0.0157(17) 0.031(2) 0.041(2) 0.0015(17) -0.0008(15) 0.0043(16)
C004 0.0188(17) 0.020(2) 0.0218(15) -0.0034(12) 0.0007(13) 0.0019(13)
C005 0.0169(16) 0.0168(17) 0.0283(18) -0.0002(13) -0.0010(13) 0.0038(13)
C006 0.0152(15) 0.0204(17) 0.0241(15) -0.0035(15) -0.0003(14) 0.0007(12)
C007 0.0148(16) 0.0177(18) 0.0237(17) -0.0010(14) 0.0002(13) 0.0030(14)
C008 0.0226(18) 0.0210(18) 0.0220(16) -0.0049(13) -0.0013(14) 0.0034(14)
C009 0.0191(17) 0.021(2) 0.0170(14) -0.0025(13) 0.0003(12) 0.0012(15)
C00A 0.0207(18) 0.0201(18) 0.0208(16) -0.0013(13) -0.0025(14) 0.0027(14)
C00B 0.0177(16) 0.0260(19) 0.0306(17) -0.0006(16) 0.0011(13) 0.0031(17)
C00C 0.024(2) 0.023(2) 0.038(2) 0.0046(16) -0.0008(16) 0.0079(16)
C00D 0.0154(16) 0.0191(16) 0.0193(14) 0.0006(13) -0.0005(11) 0.0005(13)
C00E 0.0191(19) 0.0222(19) 0.0277(18) 0.0011(14) 0.0003(14) -0.0001(15)
C00F 0.0145(16) 0.026(2) 0.0270(17) -0.0041(14) 0.0017(14) -0.0009(15)
C00G 0.0167(16) 0.0199(17) 0.0218(15) -0.0030(12) -0.0008(14) -0.0028(15)
C00I 0.0227(19) 0.0210(19) 0.0299(17) 0.0025(14) -0.0030(14) 0.0002(15)
C00J 0.0173(17) 0.0211(19) 0.0234(16) -0.0028(12) 0.0027(13) 0.0018(13)
C00K 0.0194(18) 0.028(2) 0.0274(18) 0.0051(15) 0.0007(14) -0.0073(15)
C00L 0.0191(18) 0.0234(19) 0.0229(17) 0.0011(14) 0.0027(14) 0.0030(15)
C00M 0.0155(19) 0.0206(17) 0.0287(17) -0.0010(13) -0.0003(12) 0.0013(13)
C1_1 0.0244(17) 0.0197(17) 0.0252(16) 0.0001(13) -0.0020(15) 0.0050(15)
C2_1 0.039(3) 0.038(3) 0.042(2) -0.015(2) -0.015(2) 0.002(2)
C3_1 0.028(2) 0.071(4) 0.071(4) -0.031(3) -0.016(2) 0.008(3)
B4_1 0.049(3) 0.025(2) 0.0211(19) -0.0005(16) 0.0088(19) -0.001(2)
B5_1 0.036(2) 0.019(2) 0.026(2) -0.0013(16) 0.0050(18) 0.0054(19)
B6_1 0.042(2) 0.025(2) 0.031(2) -0.0066(17) -0.002(2) -0.001(2)
B7_1 0.058(4) 0.037(3) 0.046(3) -0.018(3) -0.012(2) -0.004(3)
B8_1 0.085(5) 0.043(3) 0.037(3) -0.013(3) -0.029(3) 0.012(3)
B9_1 0.092(5) 0.026(3) 0.020(2) -0.0013(17) -0.004(2) 0.012(3)
B10_1 0.067(4) 0.026(3) 0.027(2) -0.0031(19) 0.014(2) 0.003(2)
B11_1 0.066(4) 0.017(2) 0.029(2) -0.0049(18) 0.001(2) 0.006(3)
B12_1 0.091(5) 0.030(3) 0.027(2) -0.0083(18) -0.010(3) 0.004(3)
B3_1 0.064(3) 0.026(2) 0.026(2) -0.0033(16) -0.015(2) 0.011(2)

loop_
_atom_type_symbol
_atom_type_description
_atom_type_scat_dispersion_real
_atom_type_scat_dispersion_imag
_atom_type_scat_source
C C 0.0181 0.0091 'International Tables Vol C Tables 4.2.6.8 and 6.1.1.4'
H H 0.0000 0.0000 'International Tables Vol C Tables 4.2.6.8 and 6.1.1.4'
B B 0.0090 0.0039 'International Tables Vol C Tables 4.2.6.8 and 6.1.1.4'
Br Br -0.6763 1.2805 'International Tables Vol C Tables 4.2.6.8 and 6.1.1.4'

loop_
_geom_angle_atom_site_label_1
_geom_angle_atom_site_label_2
_geom_angle_atom_site_label_3
_geom_angle
_geom_angle_site_symmetry_1
_geom_angle_site_symmetry_3
_geom_angle_publ_flag
C00G B1 C00J 120.2(3) . . ?
C00G B1 C1_1 121.5(3) . . ?
C00J B1 C1_1 118.2(3) . . ?
C005 C002 C00A 119.2(3) . . ?
C005 C002 H002 120.4 . . ?
C00A C002 H002 120.4 . . ?
C00B C003 C00C 119.6(4) . . ?
C00B C003 H003 120.2 . . ?
C00C C003 H003 120.2 . . ?
C00B C004 C009 118.8(3) . . ?
C00B C004 C006 118.5(3) . . ?
C009 C004 C006 122.6(3) . . ?
C002 C005 C008 121.7(4) . . ?
C002 C005 Br01 118.7(3) . . ?
C008 C005 Br01 119.6(3) . . ?
C00F C006 C00G 119.2(3) . . ?
C00F C006 C004 119.4(3) . . ?
C00G C006 C004 121.3(3) . . ?
C00A C007 C00L 118.1(3) . . ?
C00A C007 C00D 122.8(3) . . ?
C00L C007 C00D 119.1(3) . . ?
C005 C008 C00L 118.5(3) . . ?
C005 C008 H008 120.7 . . ?
C00L C008 H008 120.7 . . ?
C00E C009 C004 119.0(3) . . ?
C00E C009 C00D 121.4(4) . . ?
C004 C009 C00D 119.5(4) . . ?
C002 C00A C007 121.1(3) . . ?
C002 C00A H00A 119.5 . . ?
C007 C00A H00A 119.5 . . ?
C003 C00B C004 121.7(4) . . ?
C003 C00B H00B 119.2 . . ?
C004 C00B H00B 119.2 . . ?
C003 C00C C00E 119.4(4) . . ?
C003 C00C H00C 120.3 . . ?
C00E C00C H00C 120.3 . . ?
C007 C00D C009 114.6(3) . . ?
C007 C00D C00J 114.0(3) . . ?
C009 C00D C00J 108.2(3) . . ?
C007 C00D H00D 106.5 . . ?
C009 C00D H00D 106.5 . . ?
C00J C00D H00D 106.5 . . ?
C00C C00E C009 121.4(4) . . ?
C00C C00E H00E 119.3 . . ?
C009 C00E H00E 119.3 . . ?
C00K C00F C006 121.0(3) . . ?
C00K C00F H00F 119.5 . . ?
C006 C00F H00F 119.5 . . ?
C00M C00G C006 118.4(3) . . ?
C00M C00G B1 121.6(3) . . ?
C006 C00G B1 120.0(3) . . ?
C00M C00I C00K 118.9(4) . . ?
C00M C00I H00I 120.6 . . ?
C00K C00I H00I 120.6 . . ?
C00D C00J B1 114.7(3) . . ?
C00D C00J H00G 108.6 . . ?
B1 C00J H00G 108.6 . . ?
C00D C00J H00H 108.6 . . ?
B1 C00J H00H 108.6 . . ?
H00G C00J H00H 107.6 . . ?
C00F C00K C00I 120.6(3) . . ?
C00F C00K H00K 119.7 . . ?
C00I C00K H00K 119.7 . . ?
C008 C00L C007 121.4(3) . . ?
C008 C00L H00L 119.3 . . ?
C007 C00L H00L 119.3 . . ?
C00I C00M C00G 121.8(3) . . ?
C00I C00M H00M 119.1 . . ?
C00G C00M H00M 119.1 . . ?
B1 C1_1 C2_1 120.7(3) . . ?
B1 C1_1 B5_1 120.7(3) . . ?
C2_1 C1_1 B5_1 110.4(3) . . ?
B1 C1_1 B3_1 116.3(3) . . ?
C2_1 C1_1 B3_1 61.4(3) . . ?
B5_1 C1_1 B3_1 113.1(3) . . ?
B1 C1_1 B4_1 118.1(3) . . ?
C2_1 C1_1 B4_1 110.6(3) . . ?
B5_1 C1_1 B4_1 62.4(3) . . ?
B3_1 C1_1 B4_1 61.8(3) . . ?
B1 C1_1 B6_1 120.4(3) . . ?
C2_1 C1_1 B6_1 61.0(3) . . ?
B5_1 C1_1 B6_1 62.0(3) . . ?
B3_1 C1_1 B6_1 113.3(3) . . ?
B4_1 C1_1 B6_1 113.3(3) . . ?
C3_1 C2_1 C1_1 118.3(4) . . ?
C3_1 C2_1 B7_1 122.1(5) . . ?
C1_1 C2_1 B7_1 110.6(4) . . ?
C3_1 C2_1 B6_1 118.5(5) . . ?
C1_1 C2_1 B6_1 61.6(3) . . ?
B7_1 C2_1 B6_1 61.9(3) . . ?
C3_1 C2_1 B3_1 116.5(5) . . ?
C1_1 C2_1 B3_1 60.9(3) . . ?
B7_1 C2_1 B3_1 113.1(4) . . ?
B6_1 C2_1 B3_1 113.3(4) . . ?
C3_1 C2_1 B8_1 121.2(5) . . ?
C1_1 C2_1 B8_1 109.9(4) . . ?
B7_1 C2_1 B8_1 62.2(4) . . ?
B6_1 C2_1 B8_1 112.8(4) . . ?
B3_1 C2_1 B8_1 61.7(3) . . ?
C2_1 C3_1 H3A_1 109.5 . . ?
C2_1 C3_1 H3B_1 109.5 . . ?
H3A_1 C3_1 H3B_1 109.5 . . ?
C2_1 C3_1 H3C_1 109.5 . . ?
H3A_1 C3_1 H3C_1 109.5 . . ?
H3B_1 C3_1 H3C_1 109.5 . . ?
C1_1 B4_1 B3_1 58.9(3) . . ?
C1_1 B4_1 B5_1 58.2(2) . . ?
B3_1 B4_1 B5_1 107.3(4) . . ?
C1_1 B4_1 B9_1 105.2(4) . . ?
B3_1 B4_1 B9_1 59.9(3) . . ?
B5_1 B4_1 B9_1 107.9(4) . . ?
C1_1 B4_1 B10_1 105.0(4) . . ?
B3_1 B4_1 B10_1 107.9(4) . . ?
B5_1 B4_1 B10_1 60.2(3) . . ?
B9_1 B4_1 B10_1 60.1(3) . . ?
C1_1 B4_1 H4_1 124.5 . . ?
B3_1 B4_1 H4_1 121.7 . . ?
B5_1 B4_1 H4_1 121.9 . . ?
B9_1 B4_1 H4_1 122.2 . . ?
B10_1 B4_1 H4_1 122.2 . . ?
C1_1 B5_1 B6_1 59.8(3) . . ?
C1_1 B5_1 B4_1 59.4(3) . . ?
B6_1 B5_1 B4_1 109.1(3) . . ?
C1_1 B5_1 B11_1 105.8(3) . . ?
B6_1 B5_1 B11_1 59.4(3) . . ?
B4_1 B5_1 B11_1 108.5(3) . . ?
C1_1 B5_1 B10_1 105.9(3) . . ?
B6_1 B5_1 B10_1 108.0(4) . . ?
B4_1 B5_1 B10_1 60.1(3) . . ?
B11_1 B5_1 B10_1 60.2(3) . . ?
C1_1 B5_1 H5_1 123.6 . . ?
B6_1 B5_1 H5_1 121.2 . . ?
B4_1 B5_1 H5_1 120.9 . . ?
B11_1 B5_1 H5_1 122.3 . . ?
B10_1 B5_1 H5_1 122.2 . . ?
C2_1 B6_1 C1_1 57.4(3) . . ?
C2_1 B6_1 B11_1 105.4(3) . . ?
C1_1 B6_1 B11_1 105.4(4) . . ?
C2_1 B6_1 B7_1 58.8(3) . . ?
C1_1 B6_1 B7_1 104.9(4) . . ?
B11_1 B6_1 B7_1 60.0(3) . . ?
C2_1 B6_1 B5_1 104.5(3) . . ?
C1_1 B6_1 B5_1 58.2(3) . . ?
B11_1 B6_1 B5_1 60.6(3) . . ?
B7_1 B6_1 B5_1 107.8(4) . . ?
C2_1 B6_1 H6_1 124.3 . . ?
C1_1 B6_1 H6_1 124.4 . . ?
B11_1 B6_1 H6_1 122.3 . . ?
B7_1 B6_1 H6_1 122.2 . . ?
B5_1 B6_1 H6_1 122.4 . . ?
C2_1 B7_1 B11_1 105.7(4) . . ?
C2_1 B7_1 B6_1 59.3(3) . . ?
B11_1 B7_1 B6_1 59.8(3) . . ?
C2_1 B7_1 B12_1 105.7(5) . . ?
B11_1 B7_1 B12_1 60.4(3) . . ?
B6_1 B7_1 B12_1 108.4(4) . . ?
C2_1 B7_1 B8_1 59.3(3) . . ?
B11_1 B7_1 B8_1 108.0(5) . . ?
B6_1 B7_1 B8_1 108.4(4) . . ?
B12_1 B7_1 B8_1 59.6(4) . . ?
C2_1 B7_1 H7_1 123.8 . . ?
B11_1 B7_1 H7_1 122.2 . . ?
B6_1 B7_1 H7_1 121.3 . . ?
B12_1 B7_1 H7_1 122.1 . . ?
B8_1 B7_1 H7_1 121.5 . . ?
C2_1 B8_1 B9_1 106.1(4) . . ?
C2_1 B8_1 B12_1 105.4(4) . . ?
B9_1 B8_1 B12_1 60.9(4) . . ?
C2_1 B8_1 B3_1 59.0(3) . . ?
B9_1 B8_1 B3_1 60.4(4) . . ?
B12_1 B8_1 B3_1 108.8(5) . . ?
C2_1 B8_1 B7_1 58.5(3) . . ?
B9_1 B8_1 B7_1 108.8(5) . . ?
B12_1 B8_1 B7_1 60.0(4) . . ?
B3_1 B8_1 B7_1 107.9(4) . . ?
C2_1 B8_1 H8_1 124.3 . . ?
B9_1 B8_1 H8_1 121.3 . . ?
B12_1 B8_1 H8_1 121.8 . . ?
B3_1 B8_1 H8_1 121.3 . . ?
B7_1 B8_1 H8_1 121.7 . . ?
B8_1 B9_1 B3_1 60.5(4) . . ?
B8_1 B9_1 B4_1 108.3(4) . . ?
B3_1 B9_1 B4_1 59.8(3) . . ?
B8_1 B9_1 B12_1 60.1(4) . . ?
B3_1 B9_1 B12_1 108.2(5) . . ?
B4_1 B9_1 B12_1 107.8(4) . . ?
B8_1 B9_1 B10_1 107.7(4) . . ?
B3_1 B9_1 B10_1 107.8(3) . . ?
B4_1 B9_1 B10_1 60.1(3) . . ?
B12_1 B9_1 B10_1 59.4(3) . . ?
B8_1 B9_1 H9_1 121.5 . . ?
B3_1 B9_1 H9_1 121.6 . . ?
B4_1 B9_1 H9_1 121.7 . . ?
B12_1 B9_1 H9_1 121.9 . . ?
B10_1 B9_1 H9_1 122.1 . . ?
B12_1 B10_1 B9_1 60.2(4) . . ?
B12_1 B10_1 B4_1 108.1(4) . . ?
B9_1 B10_1 B4_1 59.8(3) . . ?
B12_1 B10_1 B5_1 107.8(4) . . ?
B9_1 B10_1 B5_1 107.3(4) . . ?
B4_1 B10_1 B5_1 59.7(3) . . ?
B12_1 B10_1 B11_1 60.1(3) . . ?
B9_1 B10_1 B11_1 107.9(5) . . ?
B4_1 B10_1 B11_1 107.9(4) . . ?
B5_1 B10_1 B11_1 59.8(3) . . ?
B12_1 B10_1 H10_1 121.5 . . ?
B9_1 B10_1 H10_1 122.0 . . ?
B4_1 B10_1 H10_1 121.8 . . ?
B5_1 B10_1 H10_1 122.2 . . ?
B11_1 B10_1 H10_1 121.7 . . ?
B6_1 B11_1 B7_1 60.3(3) . . ?
B6_1 B11_1 B12_1 108.4(4) . . ?
B7_1 B11_1 B12_1 60.1(4) . . ?
B6_1 B11_1 B5_1 60.0(3) . . ?
B7_1 B11_1 B5_1 107.5(3) . . ?
B12_1 B11_1 B5_1 107.3(4) . . ?
B6_1 B11_1 B10_1 108.3(4) . . ?
B7_1 B11_1 B10_1 107.5(4) . . ?
B12_1 B11_1 B10_1 59.3(3) . . ?
B5_1 B11_1 B10_1 60.0(3) . . ?
B6_1 B11_1 H11_1 121.2 . . ?
B7_1 B11_1 H11_1 121.9 . . ?
B12_1 B11_1 H11_1 122.0 . . ?
B5_1 B11_1 H11_1 122.1 . . ?
B10_1 B11_1 H11_1 122.0 . . ?
B10_1 B12_1 B8_1 107.6(4) . . ?
B10_1 B12_1 B7_1 108.0(3) . . ?
B8_1 B12_1 B7_1 60.3(4) . . ?
B10_1 B12_1 B11_1 60.6(3) . . ?
B8_1 B12_1 B11_1 107.9(4) . . ?
B7_1 B12_1 B11_1 59.5(3) . . ?
B10_1 B12_1 B9_1 60.4(3) . . ?
B8_1 B12_1 B9_1 59.0(4) . . ?
B7_1 B12_1 B9_1 107.6(4) . . ?
B11_1 B12_1 B9_1 108.5(4) . . ?
B10_1 B12_1 H12_1 121.4 . . ?
B8_1 B12_1 H12_1 122.1 . . ?
B7_1 B12_1 H12_1 121.9 . . ?
B11_1 B12_1 H12_1 121.5 . . ?
B9_1 B12_1 H12_1 121.9 . . ?
C1_1 B3_1 C2_1 57.7(3) . . ?
C1_1 B3_1 B4_1 59.3(3) . . ?
C2_1 B3_1 B4_1 105.7(3) . . ?
C1_1 B3_1 B9_1 105.8(4) . . ?
C2_1 B3_1 B9_1 105.3(4) . . ?
B4_1 B3_1 B9_1 60.3(3) . . ?
C1_1 B3_1 B8_1 105.5(4) . . ?
C2_1 B3_1 B8_1 59.3(3) . . ?
B4_1 B3_1 B8_1 107.6(4) . . ?
B9_1 B3_1 B8_1 59.1(4) . . ?
C1_1 B3_1 H3_1 123.7 . . ?
C2_1 B3_1 H3_1 123.8 . . ?
B4_1 B3_1 H3_1 121.8 . . ?
B9_1 B3_1 H3_1 122.8 . . ?
B8_1 B3_1 H3_1 122.4 . . ?

loop_
_geom_bond_atom_site_label_1
_geom_bond_atom_site_label_2
_geom_bond_distance
_geom_bond_site_symmetry_2
_geom_bond_publ_flag
Br01 C005 1.906(4) . ?
B1 C00G 1.555(5) . ?
B1 C00J 1.560(5) . ?
B1 C1_1 1.606(5) . ?
C002 C005 1.374(5) . ?
C002 C00A 1.392(6) . ?
C002 H002 0.9500 . ?
C003 C00B 1.380(6) . ?
C003 C00C 1.391(6) . ?
C003 H003 0.9500 . ?
C004 C00B 1.400(5) . ?
C004 C009 1.407(5) . ?
C004 C006 1.491(5) . ?
C005 C008 1.387(5) . ?
C006 C00F 1.395(6) . ?
C006 C00G 1.417(5) . ?
C007 C00A 1.396(5) . ?
C007 C00L 1.398(5) . ?
C007 C00D 1.516(5) . ?
C008 C00L 1.392(6) . ?
C008 H008 0.9500 . ?
C009 C00E 1.394(6) . ?
C009 C00D 1.516(4) . ?
C00A H00A 0.9500 . ?
C00B H00B 0.9500 . ?
C00C C00E 1.394(6) . ?
C00C H00C 0.9500 . ?
C00D C00J 1.541(5) . ?
C00D H00D 1.0000 . ?
C00E H00E 0.9500 . ?
C00F C00K 1.382(6) . ?
C00F H00F 0.9500 . ?
C00G C00M 1.402(5) . ?
C00I C00M 1.388(5) . ?
C00I C00K 1.391(6) . ?
C00I H00I 0.9500 . ?
C00J H00G 0.9900 . ?
C00J H00H 0.9900 . ?
C00K H00K 0.9500 . ?
C00L H00L 0.9500 . ?
C00M H00M 0.9500 . ?
C1_1 C2_1 1.660(6) . ?
C1_1 B5_1 1.704(6) . ?
C1_1 B3_1 1.717(6) . ?
C1_1 B4_1 1.725(6) . ?
C1_1 B6_1 1.733(6) . ?
C2_1 C3_1 1.508(8) . ?
C2_1 B7_1 1.715(7) . ?
C2_1 B6_1 1.724(7) . ?
C2_1 B3_1 1.725(8) . ?
C2_1 B8_1 1.730(8) . ?
C3_1 H3A_1 0.9800 . ?
C3_1 H3B_1 0.9800 . ?
C3_1 H3C_1 0.9800 . ?
B4_1 B3_1 1.767(8) . ?
B4_1 B5_1 1.777(7) . ?
B4_1 B9_1 1.778(7) . ?
B4_1 B10_1 1.784(7) . ?
B4_1 H4_1 1.1200 . ?
B5_1 B6_1 1.770(8) . ?
B5_1 B11_1 1.782(7) . ?
B5_1 B10_1 1.785(6) . ?
B5_1 H5_1 1.1200 . ?
B6_1 B11_1 1.760(6) . ?
B6_1 B7_1 1.768(7) . ?
B6_1 H6_1 1.1200 . ?
B7_1 B11_1 1.763(9) . ?
B7_1 B12_1 1.773(10) . ?
B7_1 B8_1 1.779(10) . ?
B7_1 H7_1 1.1200 . ?
B8_1 B9_1 1.746(11) . ?
B8_1 B12_1 1.767(9) . ?
B8_1 B3_1 1.771(8) . ?
B8_1 H8_1 1.1200 . ?
B9_1 B3_1 1.770(8) . ?
B9_1 B12_1 1.780(8) . ?
B9_1 B10_1 1.784(8) . ?
B9_1 H9_1 1.1200 . ?
B10_1 B12_1 1.766(9) . ?
B10_1 B11_1 1.789(8) . ?
B10_1 H10_1 1.1200 . ?
B11_1 B12_1 1.780(7) . ?
B11_1 H11_1 1.1200 . ?
B12_1 H12_1 1.1200 . ?
B3_1 H3_1 1.1200 . ?

loop_
_geom_torsion_atom_site_label_1
_geom_torsion_atom_site_label_2
_geom_torsion_atom_site_label_3
_geom_torsion_atom_site_label_4
_geom_torsion
_geom_torsion_site_symmetry_1
_geom_torsion_site_symmetry_2
_geom_torsion_site_symmetry_3
_geom_torsion_site_symmetry_4
_geom_torsion_publ_flag
C00A C002 C005 C008 -1.7(5) . . . . ?
C00A C002 C005 Br01 177.9(3) . . . . ?
C00B C004 C006 C00F -47.5(5) . . . . ?
C009 C004 C006 C00F 131.2(4) . . . . ?
C00B C004 C006 C00G 129.8(4) . . . . ?
C009 C004 C006 C00G -51.5(5) . . . . ?
C002 C005 C008 C00L 1.6(6) . . . . ?
Br01 C005 C008 C00L -178.1(3) . . . . ?
C00B C004 C009 C00E -0.7(5) . . . . ?
C006 C004 C009 C00E -179.3(3) . . . . ?
C00B C004 C009 C00D -179.2(3) . . . . ?
C006 C004 C009 C00D 2.1(5) . . . . ?
C005 C002 C00A C007 0.0(5) . . . . ?
C00L C007 C00A C002 1.8(5) . . . . ?
C00D C007 C00A C002 -177.5(3) . . . . ?
C00C C003 C00B C004 -0.6(6) . . . . ?
C009 C004 C00B C003 0.7(5) . . . . ?
C006 C004 C00B C003 179.5(3) . . . . ?
C00B C003 C00C C00E 0.3(6) . . . . ?
C00A C007 C00D C009 -96.8(4) . . . . ?
C00L C007 C00D C009 83.9(4) . . . . ?
C00A C007 C00D C00J 28.7(5) . . . . ?
C00L C007 C00D C00J -150.6(3) . . . . ?
C00E C009 C00D C007 24.3(4) . . . . ?
C004 C009 C00D C007 -157.1(3) . . . . ?
C00E C009 C00D C00J -104.1(4) . . . . ?
C004 C009 C00D C00J 74.4(4) . . . . ?
C003 C00C C00E C009 -0.3(6) . . . . ?
C004 C009 C00E C00C 0.5(5) . . . . ?
C00D C009 C00E C00C 179.0(3) . . . . ?
C00G C006 C00F C00K 3.1(5) . . . . ?
C004 C006 C00F C00K -179.5(3) . . . . ?
C00F C006 C00G C00M -1.9(5) . . . . ?
C004 C006 C00G C00M -179.2(3) . . . . ?
C00F C006 C00G B1 -179.9(3) . . . . ?
C004 C006 C00G B1 2.8(5) . . . . ?
C00J B1 C00G C00M -122.8(4) . . . . ?
C1_1 B1 C00G C00M 54.5(5) . . . . ?
C00J B1 C00G C006 55.1(5) . . . . ?
C1_1 B1 C00G C006 -127.6(4) . . . . ?
C007 C00D C00J B1 171.5(3) . . . . ?
C009 C00D C00J B1 -59.7(4) . . . . ?
C00G B1 C00J C00D -19.6(5) . . . . ?
C1_1 B1 C00J C00D 163.1(3) . . . . ?
C006 C00F C00K C00I -1.6(6) . . . . ?
C00M C00I C00K C00F -1.1(6) . . . . ?
C005 C008 C00L C007 0.3(6) . . . . ?
C00A C007 C00L C008 -2.0(5) . . . . ?
C00D C007 C00L C008 177.3(3) . . . . ?
C00K C00I C00M C00G 2.3(5) . . . . ?
C006 C00G C00M C00I -0.8(5) . . . . ?
B1 C00G C00M C00I 177.2(3) . . . . ?
C00G B1 C1_1 C2_1 66.0(5) . . . . ?
C00J B1 C1_1 C2_1 -116.6(4) . . . . ?
C00G B1 C1_1 B5_1 -79.7(5) . . . . ?
C00J B1 C1_1 B5_1 97.7(4) . . . . ?
C00G B1 C1_1 B3_1 136.9(4) . . . . ?
C00J B1 C1_1 B3_1 -45.8(5) . . . . ?
C00G B1 C1_1 B4_1 -152.6(4) . . . . ?
C00J B1 C1_1 B4_1 24.7(5) . . . . ?
C00G B1 C1_1 B6_1 -6.2(6) . . . . ?
C00J B1 C1_1 B6_1 171.1(4) . . . . ?
B1 C1_1 C2_1 C3_1 -1.1(7) . . . . ?
B5_1 C1_1 C2_1 C3_1 147.8(5) . . . . ?
B3_1 C1_1 C2_1 C3_1 -106.3(6) . . . . ?
B4_1 C1_1 C2_1 C3_1 -145.0(5) . . . . ?
B6_1 C1_1 C2_1 C3_1 109.0(6) . . . . ?
B1 C1_1 C2_1 B7_1 -149.1(4) . . . . ?
B5_1 C1_1 C2_1 B7_1 -0.2(5) . . . . ?
B3_1 C1_1 C2_1 B7_1 105.7(4) . . . . ?
B4_1 C1_1 C2_1 B7_1 66.9(5) . . . . ?
B6_1 C1_1 C2_1 B7_1 -39.1(4) . . . . ?
B1 C1_1 C2_1 B6_1 -110.1(4) . . . . ?
B5_1 C1_1 C2_1 B6_1 38.8(3) . . . . ?
B3_1 C1_1 C2_1 B6_1 144.7(3) . . . . ?
B4_1 C1_1 C2_1 B6_1 106.0(4) . . . . ?
B1 C1_1 C2_1 B3_1 105.2(4) . . . . ?
B5_1 C1_1 C2_1 B3_1 -105.9(4) . . . . ?
B4_1 C1_1 C2_1 B3_1 -38.7(3) . . . . ?
B6_1 C1_1 C2_1 B3_1 -144.7(3) . . . . ?
B1 C1_1 C2_1 B8_1 144.1(4) . . . . ?
B5_1 C1_1 C2_1 B8_1 -67.0(4) . . . . ?
B3_1 C1_1 C2_1 B8_1 38.9(4) . . . . ?
B4_1 C1_1 C2_1 B8_1 0.1(5) . . . . ?
B6_1 C1_1 C2_1 B8_1 -105.9(4) . . . . ?
B1 C1_1 B4_1 B3_1 -106.4(4) . . . . ?
C2_1 C1_1 B4_1 B3_1 38.6(3) . . . . ?
B5_1 C1_1 B4_1 B3_1 141.6(3) . . . . ?
B6_1 C1_1 B4_1 B3_1 104.9(4) . . . . ?
B1 C1_1 B4_1 B5_1 112.0(4) . . . . ?
C2_1 C1_1 B4_1 B5_1 -103.0(4) . . . . ?
B3_1 C1_1 B4_1 B5_1 -141.6(3) . . . . ?
B6_1 C1_1 B4_1 B5_1 -36.7(3) . . . . ?
B1 C1_1 B4_1 B9_1 -146.1(3) . . . . ?
C2_1 C1_1 B4_1 B9_1 -1.1(4) . . . . ?
B5_1 C1_1 B4_1 B9_1 102.0(4) . . . . ?
B3_1 C1_1 B4_1 B9_1 -39.6(3) . . . . ?
B6_1 C1_1 B4_1 B9_1 65.3(4) . . . . ?
B1 C1_1 B4_1 B10_1 151.5(4) . . . . ?
C2_1 C1_1 B4_1 B10_1 -63.5(4) . . . . ?
B5_1 C1_1 B4_1 B10_1 39.5(3) . . . . ?
B3_1 C1_1 B4_1 B10_1 -102.1(4) . . . . ?
B6_1 C1_1 B4_1 B10_1 2.8(5) . . . . ?
B1 C1_1 B5_1 B6_1 110.5(4) . . . . ?
C2_1 C1_1 B5_1 B6_1 -38.4(3) . . . . ?
B3_1 C1_1 B5_1 B6_1 -105.0(4) . . . . ?
B4_1 C1_1 B5_1 B6_1 -141.6(3) . . . . ?
B1 C1_1 B5_1 B4_1 -107.9(4) . . . . ?
C2_1 C1_1 B5_1 B4_1 103.2(4) . . . . ?
B3_1 C1_1 B5_1 B4_1 36.6(4) . . . . ?
B6_1 C1_1 B5_1 B4_1 141.6(3) . . . . ?
B1 C1_1 B5_1 B11_1 149.6(4) . . . . ?
C2_1 C1_1 B5_1 B11_1 0.7(4) . . . . ?
B3_1 C1_1 B5_1 B11_1 -65.9(4) . . . . ?
B4_1 C1_1 B5_1 B11_1 -102.5(3) . . . . ?
B6_1 C1_1 B5_1 B11_1 39.1(3) . . . . ?
B1 C1_1 B5_1 B10_1 -147.6(4) . . . . ?
C2_1 C1_1 B5_1 B10_1 63.5(4) . . . . ?
B3_1 C1_1 B5_1 B10_1 -3.1(5) . . . . ?
B4_1 C1_1 B5_1 B10_1 -39.7(3) . . . . ?
B6_1 C1_1 B5_1 B10_1 101.9(4) . . . . ?
B3_1 B4_1 B5_1 C1_1 -33.9(3) . . . . ?
B9_1 B4_1 B5_1 C1_1 -97.1(4) . . . . ?
B10_1 B4_1 B5_1 C1_1 -134.9(4) . . . . ?
C1_1 B4_1 B5_1 B6_1 34.6(3) . . . . ?
B3_1 B4_1 B5_1 B6_1 0.7(4) . . . . ?
B9_1 B4_1 B5_1 B6_1 -62.4(4) . . . . ?
B10_1 B4_1 B5_1 B6_1 -100.3(4) . . . . ?
C1_1 B4_1 B5_1 B11_1 97.7(4) . . . . ?
B3_1 B4_1 B5_1 B11_1 63.9(4) . . . . ?
B9_1 B4_1 B5_1 B11_1 0.7(5) . . . . ?
B10_1 B4_1 B5_1 B11_1 -37.2(4) . . . . ?
C1_1 B4_1 B5_1 B10_1 134.9(4) . . . . ?
B3_1 B4_1 B5_1 B10_1 101.1(4) . . . . ?
B9_1 B4_1 B5_1 B10_1 37.9(4) . . . . ?
C3_1 C2_1 B6_1 C1_1 -108.6(4) . . . . ?
B7_1 C2_1 B6_1 C1_1 138.0(4) . . . . ?
B3_1 C2_1 B6_1 C1_1 33.4(3) . . . . ?
B8_1 C2_1 B6_1 C1_1 101.1(5) . . . . ?
C3_1 C2_1 B6_1 B11_1 152.6(4) . . . . ?
C1_1 C2_1 B6_1 B11_1 -98.7(4) . . . . ?
B7_1 C2_1 B6_1 B11_1 39.3(4) . . . . ?
B3_1 C2_1 B6_1 B11_1 -65.4(4) . . . . ?
B8_1 C2_1 B6_1 B11_1 2.4(5) . . . . ?
C3_1 C2_1 B6_1 B7_1 113.3(5) . . . . ?
C1_1 C2_1 B6_1 B7_1 -138.0(4) . . . . ?
B3_1 C2_1 B6_1 B7_1 -104.7(4) . . . . ?
B8_1 C2_1 B6_1 B7_1 -36.9(5) . . . . ?
C3_1 C2_1 B6_1 B5_1 -144.4(4) . . . . ?
C1_1 C2_1 B6_1 B5_1 -35.7(3) . . . . ?
B7_1 C2_1 B6_1 B5_1 102.3(4) . . . . ?
B3_1 C2_1 B6_1 B5_1 -2.4(4) . . . . ?
B8_1 C2_1 B6_1 B5_1 65.4(5) . . . . ?
B1 C1_1 B6_1 C2_1 110.6(4) . . . . ?
B5_1 C1_1 B6_1 C2_1 -138.3(3) . . . . ?
B3_1 C1_1 B6_1 C2_1 -33.5(4) . . . . ?
B4_1 C1_1 B6_1 C2_1 -101.5(4) . . . . ?
B1 C1_1 B6_1 B11_1 -150.7(4) . . . . ?
C2_1 C1_1 B6_1 B11_1 98.7(4) . . . . ?
B5_1 C1_1 B6_1 B11_1 -39.6(3) . . . . ?
B3_1 C1_1 B6_1 B11_1 65.2(5) . . . . ?
B4_1 C1_1 B6_1 B11_1 -2.8(4) . . . . ?
B1 C1_1 B6_1 B7_1 147.0(4) . . . . ?
C2_1 C1_1 B6_1 B7_1 36.3(4) . . . . ?
B5_1 C1_1 B6_1 B7_1 -102.0(4) . . . . ?
B3_1 C1_1 B6_1 B7_1 2.8(5) . . . . ?
B4_1 C1_1 B6_1 B7_1 -65.1(5) . . . . ?
B1 C1_1 B6_1 B5_1 -111.1(4) . . . . ?
C2_1 C1_1 B6_1 B5_1 138.3(3) . . . . ?
B3_1 C1_1 B6_1 B5_1 104.8(4) . . . . ?
B4_1 C1_1 B6_1 B5_1 36.8(3) . . . . ?
C1_1 B5_1 B6_1 C2_1 35.4(3) . . . . ?
B4_1 B5_1 B6_1 C2_1 0.9(4) . . . . ?
B11_1 B5_1 B6_1 C2_1 -99.8(4) . . . . ?
B10_1 B5_1 B6_1 C2_1 -62.9(4) . . . . ?
B4_1 B5_1 B6_1 C1_1 -34.5(3) . . . . ?
B11_1 B5_1 B6_1 C1_1 -135.1(3) . . . . ?
B10_1 B5_1 B6_1 C1_1 -98.3(3) . . . . ?
C1_1 B5_1 B6_1 B11_1 135.1(3) . . . . ?
B4_1 B5_1 B6_1 B11_1 100.7(4) . . . . ?
B10_1 B5_1 B6_1 B11_1 36.9(3) . . . . ?
C1_1 B5_1 B6_1 B7_1 96.8(4) . . . . ?
B4_1 B5_1 B6_1 B7_1 62.3(4) . . . . ?
B11_1 B5_1 B6_1 B7_1 -38.4(3) . . . . ?
B10_1 B5_1 B6_1 B7_1 -1.5(5) . . . . ?
C3_1 C2_1 B7_1 B11_1 -146.9(5) . . . . ?
C1_1 C2_1 B7_1 B11_1 -0.3(5) . . . . ?
B6_1 C2_1 B7_1 B11_1 -39.3(4) . . . . ?
B3_1 C2_1 B7_1 B11_1 65.8(5) . . . . ?
B8_1 C2_1 B7_1 B11_1 102.0(5) . . . . ?
C3_1 C2_1 B7_1 B6_1 -107.7(6) . . . . ?
C1_1 C2_1 B7_1 B6_1 38.9(4) . . . . ?
B3_1 C2_1 B7_1 B6_1 105.1(4) . . . . ?
B8_1 C2_1 B7_1 B6_1 141.2(5) . . . . ?
C3_1 C2_1 B7_1 B12_1 150.0(5) . . . . ?
C1_1 C2_1 B7_1 B12_1 -63.4(5) . . . . ?
B6_1 C2_1 B7_1 B12_1 -102.3(4) . . . . ?
B3_1 C2_1 B7_1 B12_1 2.8(5) . . . . ?
B8_1 C2_1 B7_1 B12_1 38.9(4) . . . . ?
C3_1 C2_1 B7_1 B8_1 111.1(6) . . . . ?
C1_1 C2_1 B7_1 B8_1 -102.3(5) . . . . ?
B6_1 C2_1 B7_1 B8_1 -141.2(5) . . . . ?
B3_1 C2_1 B7_1 B8_1 -36.1(4) . . . . ?
C1_1 B6_1 B7_1 C2_1 -35.7(4) . . . . ?
B11_1 B6_1 B7_1 C2_1 -135.2(4) . . . . ?
B5_1 B6_1 B7_1 C2_1 -96.5(4) . . . . ?
C2_1 B6_1 B7_1 B11_1 135.2(4) . . . . ?
C1_1 B6_1 B7_1 B11_1 99.5(4) . . . . ?
B5_1 B6_1 B7_1 B11_1 38.7(4) . . . . ?
C2_1 B6_1 B7_1 B12_1 97.8(5) . . . . ?
C1_1 B6_1 B7_1 B12_1 62.1(5) . . . . ?
B11_1 B6_1 B7_1 B12_1 -37.4(4) . . . . ?
B5_1 B6_1 B7_1 B12_1 1.3(5) . . . . ?
C2_1 B6_1 B7_1 B8_1 34.6(4) . . . . ?
C1_1 B6_1 B7_1 B8_1 -1.1(6) . . . . ?
B11_1 B6_1 B7_1 B8_1 -100.6(5) . . . . ?
B5_1 B6_1 B7_1 B8_1 -61.9(5) . . . . ?
C3_1 C2_1 B8_1 B9_1 144.9(5) . . . . ?
C1_1 C2_1 B8_1 B9_1 0.9(5) . . . . ?
B7_1 C2_1 B8_1 B9_1 -102.5(5) . . . . ?
B6_1 C2_1 B8_1 B9_1 -65.7(5) . . . . ?
B3_1 C2_1 B8_1 B9_1 39.4(4) . . . . ?
C3_1 C2_1 B8_1 B12_1 -151.6(5) . . . . ?
C1_1 C2_1 B8_1 B12_1 64.4(5) . . . . ?
B7_1 C2_1 B8_1 B12_1 -39.0(4) . . . . ?
B6_1 C2_1 B8_1 B12_1 -2.2(6) . . . . ?
B3_1 C2_1 B8_1 B12_1 102.9(5) . . . . ?
C3_1 C2_1 B8_1 B3_1 105.5(6) . . . . ?
C1_1 C2_1 B8_1 B3_1 -38.5(4) . . . . ?
B7_1 C2_1 B8_1 B3_1 -141.9(5) . . . . ?
B6_1 C2_1 B8_1 B3_1 -105.2(4) . . . . ?
C3_1 C2_1 B8_1 B7_1 -112.6(6) . . . . ?
C1_1 C2_1 B8_1 B7_1 103.4(4) . . . . ?
B6_1 C2_1 B8_1 B7_1 36.8(4) . . . . ?
B3_1 C2_1 B8_1 B7_1 141.9(5) . . . . ?
B11_1 B7_1 B8_1 C2_1 -97.9(4) . . . . ?
B6_1 B7_1 B8_1 C2_1 -34.6(4) . . . . ?
B12_1 B7_1 B8_1 C2_1 -135.5(4) . . . . ?
C2_1 B7_1 B8_1 B9_1 97.7(4) . . . . ?
B11_1 B7_1 B8_1 B9_1 -0.2(5) . . . . ?
B6_1 B7_1 B8_1 B9_1 63.1(5) . . . . ?
B12_1 B7_1 B8_1 B9_1 -37.8(4) . . . . ?
C2_1 B7_1 B8_1 B12_1 135.5(4) . . . . ?
B11_1 B7_1 B8_1 B12_1 37.6(4) . . . . ?
B6_1 B7_1 B8_1 B12_1 100.9(5) . . . . ?
C2_1 B7_1 B8_1 B3_1 33.7(4) . . . . ?
B11_1 B7_1 B8_1 B3_1 -64.2(5) . . . . ?
B6_1 B7_1 B8_1 B3_1 -0.9(7) . . . . ?
B12_1 B7_1 B8_1 B3_1 -101.8(5) . . . . ?
C2_1 B8_1 B9_1 B3_1 -38.7(3) . . . . ?
B12_1 B8_1 B9_1 B3_1 -137.7(4) . . . . ?
B7_1 B8_1 B9_1 B3_1 -100.3(4) . . . . ?
C2_1 B8_1 B9_1 B4_1 -1.5(5) . . . . ?
B12_1 B8_1 B9_1 B4_1 -100.5(4) . . . . ?
B3_1 B8_1 B9_1 B4_1 37.2(3) . . . . ?
B7_1 B8_1 B9_1 B4_1 -63.1(5) . . . . ?
C2_1 B8_1 B9_1 B12_1 99.0(4) . . . . ?
B3_1 B8_1 B9_1 B12_1 137.7(4) . . . . ?
B7_1 B8_1 B9_1 B12_1 37.4(3) . . . . ?
C2_1 B8_1 B9_1 B10_1 62.1(5) . . . . ?
B12_1 B8_1 B9_1 B10_1 -36.9(3) . . . . ?
B3_1 B8_1 B9_1 B10_1 100.8(4) . . . . ?
B7_1 B8_1 B9_1 B10_1 0.5(5) . . . . ?
C1_1 B4_1 B9_1 B8_1 1.6(5) . . . . ?
B3_1 B4_1 B9_1 B8_1 -37.6(4) . . . . ?
B5_1 B4_1 B9_1 B8_1 62.5(5) . . . . ?
B10_1 B4_1 B9_1 B8_1 100.4(4) . . . . ?
C1_1 B4_1 B9_1 B3_1 39.1(3) . . . . ?
B5_1 B4_1 B9_1 B3_1 100.0(4) . . . . ?
B10_1 B4_1 B9_1 B3_1 137.9(4) . . . . ?
C1_1 B4_1 B9_1 B12_1 -62.0(5) . . . . ?
B3_1 B4_1 B9_1 B12_1 -101.1(5) . . . . ?
B5_1 B4_1 B9_1 B12_1 -1.1(6) . . . . ?
B10_1 B4_1 B9_1 B12_1 36.8(4) . . . . ?
C1_1 B4_1 B9_1 B10_1 -98.8(4) . . . . ?
B3_1 B4_1 B9_1 B10_1 -137.9(4) . . . . ?
B5_1 B4_1 B9_1 B10_1 -37.9(4) . . . . ?
B8_1 B9_1 B10_1 B12_1 37.2(4) . . . . ?
B3_1 B9_1 B10_1 B12_1 101.1(5) . . . . ?
B4_1 B9_1 B10_1 B12_1 138.5(4) . . . . ?
B8_1 B9_1 B10_1 B4_1 -101.3(4) . . . . ?
B3_1 B9_1 B10_1 B4_1 -37.4(4) . . . . ?
B12_1 B9_1 B10_1 B4_1 -138.5(4) . . . . ?
B8_1 B9_1 B10_1 B5_1 -63.7(5) . . . . ?
B3_1 B9_1 B10_1 B5_1 0.1(6) . . . . ?
B4_1 B9_1 B10_1 B5_1 37.5(4) . . . . ?
B12_1 B9_1 B10_1 B5_1 -101.0(4) . . . . ?
B8_1 B9_1 B10_1 B11_1 -0.7(5) . . . . ?
B3_1 B9_1 B10_1 B11_1 63.2(5) . . . . ?
B4_1 B9_1 B10_1 B11_1 100.6(4) . . . . ?
B12_1 B9_1 B10_1 B11_1 -37.9(3) . . . . ?
C1_1 B4_1 B10_1 B12_1 61.9(4) . . . . ?
B3_1 B4_1 B10_1 B12_1 0.3(5) . . . . ?
B5_1 B4_1 B10_1 B12_1 100.4(4) . . . . ?
B9_1 B4_1 B10_1 B12_1 -37.2(4) . . . . ?
C1_1 B4_1 B10_1 B9_1 99.1(4) . . . . ?
B3_1 B4_1 B10_1 B9_1 37.5(4) . . . . ?
B5_1 B4_1 B10_1 B9_1 137.6(4) . . . . ?
C1_1 B4_1 B10_1 B5_1 -38.5(3) . . . . ?
B3_1 B4_1 B10_1 B5_1 -100.1(4) . . . . ?
B9_1 B4_1 B10_1 B5_1 -137.6(4) . . . . ?
C1_1 B4_1 B10_1 B11_1 -1.6(5) . . . . ?
B3_1 B4_1 B10_1 B11_1 -63.2(5) . . . . ?
B5_1 B4_1 B10_1 B11_1 36.9(4) . . . . ?
B9_1 B4_1 B10_1 B11_1 -100.8(5) . . . . ?
C1_1 B5_1 B10_1 B12_1 -61.7(4) . . . . ?
B6_1 B5_1 B10_1 B12_1 1.1(5) . . . . ?
B4_1 B5_1 B10_1 B12_1 -101.0(4) . . . . ?
B11_1 B5_1 B10_1 B12_1 37.6(3) . . . . ?
C1_1 B5_1 B10_1 B9_1 1.7(5) . . . . ?
B6_1 B5_1 B10_1 B9_1 64.5(5) . . . . ?
B4_1 B5_1 B10_1 B9_1 -37.6(4) . . . . ?
B11_1 B5_1 B10_1 B9_1 101.1(5) . . . . ?
C1_1 B5_1 B10_1 B4_1 39.3(4) . . . . ?
B6_1 B5_1 B10_1 B4_1 102.1(4) . . . . ?
B11_1 B5_1 B10_1 B4_1 138.6(4) . . . . ?
C1_1 B5_1 B10_1 B11_1 -99.3(4) . . . . ?
B6_1 B5_1 B10_1 B11_1 -36.5(3) . . . . ?
B4_1 B5_1 B10_1 B11_1 -138.6(4) . . . . ?
C2_1 B6_1 B11_1 B7_1 -38.7(4) . . . . ?
C1_1 B6_1 B11_1 B7_1 -98.5(4) . . . . ?
B5_1 B6_1 B11_1 B7_1 -137.0(4) . . . . ?
C2_1 B6_1 B11_1 B12_1 -1.5(5) . . . . ?
C1_1 B6_1 B11_1 B12_1 -61.3(5) . . . . ?
B7_1 B6_1 B11_1 B12_1 37.2(4) . . . . ?
B5_1 B6_1 B11_1 B12_1 -99.7(4) . . . . ?
C2_1 B6_1 B11_1 B5_1 98.2(4) . . . . ?
C1_1 B6_1 B11_1 B5_1 38.4(3) . . . . ?
B7_1 B6_1 B11_1 B5_1 137.0(4) . . . . ?
C2_1 B6_1 B11_1 B10_1 61.3(5) . . . . ?
C1_1 B6_1 B11_1 B10_1 1.6(5) . . . . ?
B7_1 B6_1 B11_1 B10_1 100.1(4) . . . . ?
B5_1 B6_1 B11_1 B10_1 -36.9(4) . . . . ?
C2_1 B7_1 B11_1 B6_1 39.0(4) . . . . ?
B12_1 B7_1 B11_1 B6_1 138.5(4) . . . . ?
B8_1 B7_1 B11_1 B6_1 101.3(4) . . . . ?
C2_1 B7_1 B11_1 B12_1 -99.5(5) . . . . ?
B6_1 B7_1 B11_1 B12_1 -138.5(4) . . . . ?
B8_1 B7_1 B11_1 B12_1 -37.3(4) . . . . ?
C2_1 B7_1 B11_1 B5_1 0.7(5) . . . . ?
B6_1 B7_1 B11_1 B5_1 -38.3(3) . . . . ?
B12_1 B7_1 B11_1 B5_1 100.2(4) . . . . ?
B8_1 B7_1 B11_1 B5_1 63.0(4) . . . . ?
C2_1 B7_1 B11_1 B10_1 -62.5(5) . . . . ?
B6_1 B7_1 B11_1 B10_1 -101.5(4) . . . . ?
B12_1 B7_1 B11_1 B10_1 37.0(3) . . . . ?
B8_1 B7_1 B11_1 B10_1 -0.3(5) . . . . ?
C1_1 B5_1 B11_1 B6_1 -39.3(3) . . . . ?
B4_1 B5_1 B11_1 B6_1 -101.7(4) . . . . ?
B10_1 B5_1 B11_1 B6_1 -138.9(4) . . . . ?
C1_1 B5_1 B11_1 B7_1 -0.9(4) . . . . ?
B6_1 B5_1 B11_1 B7_1 38.4(4) . . . . ?
B4_1 B5_1 B11_1 B7_1 -63.3(4) . . . . ?
B10_1 B5_1 B11_1 B7_1 -100.4(4) . . . . ?
C1_1 B5_1 B11_1 B12_1 62.4(5) . . . . ?
B6_1 B5_1 B11_1 B12_1 101.7(4) . . . . ?
B4_1 B5_1 B11_1 B12_1 0.0(5) . . . . ?
B10_1 B5_1 B11_1 B12_1 -37.2(4) . . . . ?
C1_1 B5_1 B11_1 B10_1 99.6(4) . . . . ?
B6_1 B5_1 B11_1 B10_1 138.9(4) . . . . ?
B4_1 B5_1 B11_1 B10_1 37.2(4) . . . . ?
B12_1 B10_1 B11_1 B6_1 -101.0(4) . . . . ?
B9_1 B10_1 B11_1 B6_1 -63.1(4) . . . . ?
B4_1 B10_1 B11_1 B6_1 0.0(5) . . . . ?
B5_1 B10_1 B11_1 B6_1 36.9(3) . . . . ?
B12_1 B10_1 B11_1 B7_1 -37.3(3) . . . . ?
B9_1 B10_1 B11_1 B7_1 0.6(4) . . . . ?
B4_1 B10_1 B11_1 B7_1 63.7(5) . . . . ?
B5_1 B10_1 B11_1 B7_1 100.5(4) . . . . ?
B9_1 B10_1 B11_1 B12_1 37.9(3) . . . . ?
B4_1 B10_1 B11_1 B12_1 101.0(4) . . . . ?
B5_1 B10_1 B11_1 B12_1 137.9(4) . . . . ?
B12_1 B10_1 B11_1 B5_1 -137.9(4) . . . . ?
B9_1 B10_1 B11_1 B5_1 -100.0(4) . . . . ?
B4_1 B10_1 B11_1 B5_1 -36.8(3) . . . . ?
B9_1 B10_1 B12_1 B8_1 -36.7(4) . . . . ?
B4_1 B10_1 B12_1 B8_1 0.4(5) . . . . ?
B5_1 B10_1 B12_1 B8_1 63.5(5) . . . . ?
B11_1 B10_1 B12_1 B8_1 101.0(4) . . . . ?
B9_1 B10_1 B12_1 B7_1 -100.4(5) . . . . ?
B4_1 B10_1 B12_1 B7_1 -63.4(5) . . . . ?
B5_1 B10_1 B12_1 B7_1 -0.3(5) . . . . ?
B11_1 B10_1 B12_1 B7_1 37.2(4) . . . . ?
B9_1 B10_1 B12_1 B11_1 -137.6(4) . . . . ?
B4_1 B10_1 B12_1 B11_1 -100.6(4) . . . . ?
B5_1 B10_1 B12_1 B11_1 -37.5(3) . . . . ?
B4_1 B10_1 B12_1 B9_1 37.0(4) . . . . ?
B5_1 B10_1 B12_1 B9_1 100.1(4) . . . . ?
B11_1 B10_1 B12_1 B9_1 137.6(4) . . . . ?
C2_1 B8_1 B12_1 B10_1 -62.8(6) . . . . ?
B9_1 B8_1 B12_1 B10_1 37.3(4) . . . . ?
B3_1 B8_1 B12_1 B10_1 -0.9(6) . . . . ?
B7_1 B8_1 B12_1 B10_1 -101.1(4) . . . . ?
C2_1 B8_1 B12_1 B7_1 38.3(4) . . . . ?
B9_1 B8_1 B12_1 B7_1 138.4(4) . . . . ?
B3_1 B8_1 B12_1 B7_1 100.2(5) . . . . ?
C2_1 B8_1 B12_1 B11_1 1.1(6) . . . . ?
B9_1 B8_1 B12_1 B11_1 101.2(4) . . . . ?
B3_1 B8_1 B12_1 B11_1 63.1(6) . . . . ?
B7_1 B8_1 B12_1 B11_1 -37.2(4) . . . . ?
C2_1 B8_1 B12_1 B9_1 -100.1(4) . . . . ?
B3_1 B8_1 B12_1 B9_1 -38.2(4) . . . . ?
B7_1 B8_1 B12_1 B9_1 -138.4(4) . . . . ?
C2_1 B7_1 B12_1 B10_1 61.6(5) . . . . ?
B11_1 B7_1 B12_1 B10_1 -37.7(4) . . . . ?
B6_1 B7_1 B12_1 B10_1 -0.6(6) . . . . ?
B8_1 B7_1 B12_1 B10_1 100.4(4) . . . . ?
C2_1 B7_1 B12_1 B8_1 -38.8(4) . . . . ?
B11_1 B7_1 B12_1 B8_1 -138.1(4) . . . . ?
B6_1 B7_1 B12_1 B8_1 -101.1(5) . . . . ?
C2_1 B7_1 B12_1 B11_1 99.4(4) . . . . ?
B6_1 B7_1 B12_1 B11_1 37.1(4) . . . . ?
B8_1 B7_1 B12_1 B11_1 138.1(4) . . . . ?
C2_1 B7_1 B12_1 B9_1 -2.1(6) . . . . ?
B11_1 B7_1 B12_1 B9_1 -101.5(4) . . . . ?
B6_1 B7_1 B12_1 B9_1 -64.4(6) . . . . ?
B8_1 B7_1 B12_1 B9_1 36.6(4) . . . . ?
B6_1 B11_1 B12_1 B10_1 100.8(4) . . . . ?
B7_1 B11_1 B12_1 B10_1 138.1(4) . . . . ?
B5_1 B11_1 B12_1 B10_1 37.5(4) . . . . ?
B6_1 B11_1 B12_1 B8_1 0.2(6) . . . . ?
B7_1 B11_1 B12_1 B8_1 37.5(4) . . . . ?
B5_1 B11_1 B12_1 B8_1 -63.1(6) . . . . ?
B10_1 B11_1 B12_1 B8_1 -100.6(5) . . . . ?
B6_1 B11_1 B12_1 B7_1 -37.3(4) . . . . ?
B5_1 B11_1 B12_1 B7_1 -100.6(4) . . . . ?
B10_1 B11_1 B12_1 B7_1 -138.1(4) . . . . ?
B6_1 B11_1 B12_1 B9_1 62.7(6) . . . . ?
B7_1 B11_1 B12_1 B9_1 100.0(5) . . . . ?
B5_1 B11_1 B12_1 B9_1 -0.7(6) . . . . ?
B10_1 B11_1 B12_1 B9_1 -38.1(4) . . . . ?
B8_1 B9_1 B12_1 B10_1 -138.4(4) . . . . ?
B3_1 B9_1 B12_1 B10_1 -100.3(4) . . . . ?
B4_1 B9_1 B12_1 B10_1 -37.1(4) . . . . ?
B3_1 B9_1 B12_1 B8_1 38.1(4) . . . . ?
B4_1 B9_1 B12_1 B8_1 101.3(5) . . . . ?
B10_1 B9_1 B12_1 B8_1 138.4(4) . . . . ?
B8_1 B9_1 B12_1 B7_1 -37.2(4) . . . . ?
B3_1 B9_1 B12_1 B7_1 0.8(6) . . . . ?
B4_1 B9_1 B12_1 B7_1 64.0(6) . . . . ?
B10_1 B9_1 B12_1 B7_1 101.1(4) . . . . ?
B8_1 B9_1 B12_1 B11_1 -100.2(5) . . . . ?
B3_1 B9_1 B12_1 B11_1 -62.1(6) . . . . ?
B4_1 B9_1 B12_1 B11_1 1.1(6) . . . . ?
B10_1 B9_1 B12_1 B11_1 38.2(4) . . . . ?
B1 C1_1 B3_1 C2_1 -112.3(4) . . . . ?
B5_1 C1_1 B3_1 C2_1 101.5(4) . . . . ?
B4_1 C1_1 B3_1 C2_1 138.3(3) . . . . ?
B6_1 C1_1 B3_1 C2_1 33.4(4) . . . . ?
B1 C1_1 B3_1 B4_1 109.4(4) . . . . ?
C2_1 C1_1 B3_1 B4_1 -138.3(3) . . . . ?
B5_1 C1_1 B3_1 B4_1 -36.8(3) . . . . ?
B6_1 C1_1 B3_1 B4_1 -105.0(4) . . . . ?
B1 C1_1 B3_1 B9_1 149.3(4) . . . . ?
C2_1 C1_1 B3_1 B9_1 -98.3(4) . . . . ?
B5_1 C1_1 B3_1 B9_1 3.2(5) . . . . ?
B4_1 C1_1 B3_1 B9_1 40.0(4) . . . . ?
B6_1 C1_1 B3_1 B9_1 -65.0(5) . . . . ?
B1 C1_1 B3_1 B8_1 -149.0(4) . . . . ?
C2_1 C1_1 B3_1 B8_1 -36.7(4) . . . . ?
B5_1 C1_1 B3_1 B8_1 64.8(5) . . . . ?
B4_1 C1_1 B3_1 B8_1 101.6(5) . . . . ?
B6_1 C1_1 B3_1 B8_1 -3.3(6) . . . . ?
C3_1 C2_1 B3_1 C1_1 109.2(4) . . . . ?
B7_1 C2_1 B3_1 C1_1 -101.6(4) . . . . ?
B6_1 C2_1 B3_1 C1_1 -33.6(3) . . . . ?
B8_1 C2_1 B3_1 C1_1 -137.9(4) . . . . ?
C3_1 C2_1 B3_1 B4_1 145.7(4) . . . . ?
C1_1 C2_1 B3_1 B4_1 36.4(3) . . . . ?
B7_1 C2_1 B3_1 B4_1 -65.2(4) . . . . ?
B6_1 C2_1 B3_1 B4_1 2.9(4) . . . . ?
B8_1 C2_1 B3_1 B4_1 -101.5(4) . . . . ?
C3_1 C2_1 B3_1 B9_1 -151.5(4) . . . . ?
C1_1 C2_1 B3_1 B9_1 99.3(4) . . . . ?
B7_1 C2_1 B3_1 B9_1 -2.3(5) . . . . ?
B6_1 C2_1 B3_1 B9_1 65.7(4) . . . . ?
B8_1 C2_1 B3_1 B9_1 -38.6(4) . . . . ?
C3_1 C2_1 B3_1 B8_1 -112.9(5) . . . . ?
C1_1 C2_1 B3_1 B8_1 137.9(4) . . . . ?
B7_1 C2_1 B3_1 B8_1 36.3(4) . . . . ?
B6_1 C2_1 B3_1 B8_1 104.3(4) . . . . ?
B5_1 B4_1 B3_1 C1_1 33.6(3) . . . . ?
B9_1 B4_1 B3_1 C1_1 134.7(4) . . . . ?
B10_1 B4_1 B3_1 C1_1 97.1(4) . . . . ?
C1_1 B4_1 B3_1 C2_1 -35.7(3) . . . . ?
B5_1 B4_1 B3_1 C2_1 -2.1(4) . . . . ?
B9_1 B4_1 B3_1 C2_1 98.9(4) . . . . ?
B10_1 B4_1 B3_1 C2_1 61.3(4) . . . . ?
C1_1 B4_1 B3_1 B9_1 -134.7(4) . . . . ?
B5_1 B4_1 B3_1 B9_1 -101.0(4) . . . . ?
B10_1 B4_1 B3_1 B9_1 -37.6(4) . . . . ?
C1_1 B4_1 B3_1 B8_1 -97.9(4) . . . . ?
B5_1 B4_1 B3_1 B8_1 -64.3(4) . . . . ?
B9_1 B4_1 B3_1 B8_1 36.8(4) . . . . ?
B10_1 B4_1 B3_1 B8_1 -0.8(5) . . . . ?
B8_1 B9_1 B3_1 C1_1 98.8(4) . . . . ?
B4_1 B9_1 B3_1 C1_1 -39.5(4) . . . . ?
B12_1 B9_1 B3_1 C1_1 60.9(5) . . . . ?
B10_1 B9_1 B3_1 C1_1 -1.9(6) . . . . ?
B8_1 B9_1 B3_1 C2_1 38.7(4) . . . . ?
B4_1 B9_1 B3_1 C2_1 -99.6(4) . . . . ?
B12_1 B9_1 B3_1 C2_1 0.8(5) . . . . ?
B10_1 B9_1 B3_1 C2_1 -62.0(5) . . . . ?
B8_1 B9_1 B3_1 B4_1 138.3(4) . . . . ?
B12_1 B9_1 B3_1 B4_1 100.4(4) . . . . ?
B10_1 B9_1 B3_1 B4_1 37.6(4) . . . . ?
B4_1 B9_1 B3_1 B8_1 -138.3(4) . . . . ?
B12_1 B9_1 B3_1 B8_1 -37.9(4) . . . . ?
B10_1 B9_1 B3_1 B8_1 -100.7(5) . . . . ?
C2_1 B8_1 B3_1 C1_1 36.0(4) . . . . ?
B9_1 B8_1 B3_1 C1_1 -99.5(4) . . . . ?
B12_1 B8_1 B3_1 C1_1 -61.1(6) . . . . ?
B7_1 B8_1 B3_1 C1_1 2.5(6) . . . . ?
B9_1 B8_1 B3_1 C2_1 -135.4(4) . . . . ?
B12_1 B8_1 B3_1 C2_1 -97.1(5) . . . . ?
B7_1 B8_1 B3_1 C2_1 -33.5(4) . . . . ?
C2_1 B8_1 B3_1 B4_1 98.1(4) . . . . ?
B9_1 B8_1 B3_1 B4_1 -37.3(4) . . . . ?
B12_1 B8_1 B3_1 B4_1 1.0(6) . . . . ?
B7_1 B8_1 B3_1 B4_1 64.6(6) . . . . ?
C2_1 B8_1 B3_1 B9_1 135.4(4) . . . . ?
B12_1 B8_1 B3_1 B9_1 38.4(4) . . . . ?
B7_1 B8_1 B3_1 B9_1 101.9(5) . . . . ?
